data_7228949
loop_
_publ_author_name
'Manna, Utsab'
'Das, Gopal'

_publ_section_title
;
 Anion Binding Consistency by influence of Aromatic meta-disubstitution of
 a Simple Urea Receptor: Regular Entrapment of Hydrated Halide and
 Oxyanion clusters
;
_journal_name_full CrystEngComm
_journal_paper_doi 10.1039/C7CE01155E
_journal_year 2017
_chemical_formula_moiety 'C24 H14 F12 N4 O2, 2(C16 H36 N), 2(C H O3)'
_chemical_formula_sum 'C58 H88 F12 N6 O8'
_chemical_formula_weight 1225.34
_space_group_crystal_system monoclinic
_space_group_IT_number 14
_space_group_name_Hall '-P 2ybc'
_space_group_name_H-M_alt 'P 1 21/c 1'
_symmetry_space_group_name_Hall '-P 2ybc'
_symmetry_space_group_name_H-M 'P 1 21/c 1'
_atom_sites_solution_hydrogens mixed
_audit_creation_method SHELXL-2014/7
_audit_update_record
;
2017-05-20 deposited with the CCDC.
2017-08-22 downloaded from the CCDC.
;
_cell_angle_alpha 90
_cell_angle_beta 102.823(9)
_cell_angle_gamma 90
_cell_formula_units_Z 4
_cell_length_a 19.5913(19)
_cell_length_b 22.1973(14)
_cell_length_c 16.0329(14)
_cell_measurement_reflns_used 4330
_cell_measurement_temperature 298(2)
_cell_measurement_theta_max 22.5080
_cell_measurement_theta_min 3.2810
_cell_volume 6798.4(10)
_computing_cell_refinement 'Bruker SMART'
_computing_data_collection 'Bruker SMART'
_computing_data_reduction 'Bruker SAINT'
_computing_molecular_graphics 'Bruker SHELXTL'
_computing_publication_material 'Bruker SHELXTL'
_computing_structure_refinement 'SHELXL-2014/7 (Sheldrick, 2014)'
_computing_structure_solution 'Bruker SHELXTL'
_diffrn_ambient_temperature 298(2)
_diffrn_measured_fraction_theta_full 0.998
_diffrn_measured_fraction_theta_max 0.888
_diffrn_measurement_device_type 'CCD and area detector'
_diffrn_measurement_method 'phi and omega scans'
_diffrn_radiation_type MoK\a
_diffrn_radiation_wavelength 0.71073
_diffrn_reflns_av_R_equivalents 0.0644
_diffrn_reflns_av_unetI/netI 0.1194
_diffrn_reflns_Laue_measured_fraction_full 0.998
_diffrn_reflns_Laue_measured_fraction_max 0.888
_diffrn_reflns_limit_h_max 23
_diffrn_reflns_limit_h_min -26
_diffrn_reflns_limit_k_max 29
_diffrn_reflns_limit_k_min -19
_diffrn_reflns_limit_l_max 21
_diffrn_reflns_limit_l_min -18
_diffrn_reflns_number 39758
_diffrn_reflns_point_group_measured_fraction_full 0.998
_diffrn_reflns_point_group_measured_fraction_max 0.888
_diffrn_reflns_theta_full 25.242
_diffrn_reflns_theta_max 28.816
_diffrn_reflns_theta_min 3.046
_diffrn_source 'sealed tube'
_exptl_absorpt_coefficient_mu 0.101
_exptl_absorpt_correction_type multi-scan
_exptl_absorpt_process_details SADABS
_exptl_crystal_colour colourless
_exptl_crystal_density_diffrn 1.197
_exptl_crystal_description block
_exptl_crystal_F_000 2600.0
_exptl_crystal_size_max 0.27
_exptl_crystal_size_mid 0.23
_exptl_crystal_size_min 0.18
_exptl_transmission_factor_max 0.982
_exptl_transmission_factor_min 0.973
_refine_diff_density_max 0.363
_refine_diff_density_min -0.331
_refine_diff_density_rms 0.053
_refine_ls_extinction_coef 0.0010(4)
_refine_ls_extinction_expression Fc^*^=kFc[1+0.001xFc^2^\l^3^/sin(2\q)]^-1/4^
_refine_ls_extinction_method 'SHELXL-2014/7 (Sheldrick 2014'
_refine_ls_goodness_of_fit_ref 1.171
_refine_ls_hydrogen_treatment mixed
_refine_ls_matrix_type full
_refine_ls_number_parameters 764
_refine_ls_number_reflns 16771
_refine_ls_number_restraints 11
_refine_ls_restrained_S_all 1.171
_refine_ls_R_factor_all 0.2980
_refine_ls_R_factor_gt 0.1262
_refine_ls_shift/su_max 0.006
_refine_ls_shift/su_mean 0.003
_refine_ls_structure_factor_coef Fsqd
_refine_ls_weighting_details 'w=1/[\s^2^(Fo^2^)+(0.1000P)^2^+0.0010P] where P=(Fo^2^+2Fc^2^)/3'
_refine_ls_weighting_scheme calc
_refine_ls_wR_factor_gt 0.2939
_refine_ls_wR_factor_ref 0.3616
_reflns_Friedel_coverage 0.000
_reflns_number_gt 9160
_reflns_number_total 16771
_reflns_threshold_expression 'I > 2\s(I)'
_cod_data_source_file c7ce01155e2.cif
_cod_data_source_block L-TBAHCO3
_cod_database_code 7228949
_shelx_shelxl_version_number 2014/7
_shelx_space_group_comment
;
The symmetry employed for this shelxl refinement is uniquely defined
by the following loop, which should always be used as a source of
symmetry information in preference to the above space-group names.
They are only intended as comments.
;

loop_
_space_group_symop_operation_xyz
'x, y, z'
'-x, y+1/2, -z+1/2'
'-x, -y, -z'
'x, -y-1/2, z-1/2'

loop_
_atom_site_label
_atom_site_type_symbol
_atom_site_fract_x
_atom_site_fract_y
_atom_site_fract_z
_atom_site_U_iso_or_equiv
_atom_site_adp_type
_atom_site_occupancy
_atom_site_site_symmetry_order
_atom_site_calc_flag
_atom_site_refinement_flags_posn
_atom_site_refinement_flags_adp
_atom_site_refinement_flags_occupancy
C15 C 0.86716(12) 0.00321(14) 0.20799(18) 0.0697(11) Uani 1 1 d G . .
H15 H 0.8185 0.0039 0.1927 0.084 Uiso 1 1 calc R U .
C10 C 0.90557(17) 0.04825(11) 0.17924(16) 0.0689(11) Uani 1 1 d G . .
C11 C 0.97827(17) 0.04725(13) 0.20204(19) 0.0814(13) Uani 1 1 d G . .
H11 H 1.0040 0.0774 0.1828 0.098 Uiso 1 1 calc R U .
C12 C 1.01257(12) 0.00122(16) 0.2536(2) 0.0926(15) Uani 1 1 d G . .
H12 H 1.0612 0.0005 0.2688 0.111 Uiso 1 1 calc R U .
C13 C 0.97416(18) -0.04382(13) 0.28232(17) 0.0858(13) Uani 1 1 d G . .
H13 H 0.9971 -0.0746 0.3168 0.103 Uiso 1 1 calc R U .
C14 C 0.90146(17) -0.04282(11) 0.25953(17) 0.0717(12) Uani 1 1 d G . .
C32 C 0.2168(12) 0.8524(6) 0.2853(11) 0.64(2) Uani 1 1 d D . .
H32A H 0.2479 0.8445 0.3394 0.961 Uiso 1 1 calc R U .
H22B H 0.1696 0.8437 0.2892 0.961 Uiso 1 1 calc R U .
H32B H 0.2204 0.8940 0.2704 0.961 Uiso 1 1 calc R U .
C4 C 0.6102(3) 0.1254(3) -0.1078(3) 0.154(3) Uani 1 1 d G . .
C6 C 0.6772(3) 0.11316(18) -0.0604(3) 0.1164(18) Uani 1 1 d G . .
H6 H 0.6982 0.0763 -0.0665 0.140 Uiso 1 1 calc R U .
C7 C 0.71285(18) 0.1560(2) -0.0039(2) 0.0962(15) Uani 1 1 d G . .
C8 C 0.6815(3) 0.21102(19) 0.0053(2) 0.1020(17) Uani 1 1 d G . .
H8 H 0.7053 0.2397 0.0432 0.122 Uiso 1 1 calc R U .
C2 C 0.6145(3) 0.2233(2) -0.0421(3) 0.134(2) Uani 1 1 d G . .
C3 C 0.57882(18) 0.1804(3) -0.0987(3) 0.165(3) Uani 1 1 d G . .
H3 H 0.5340 0.1886 -0.1304 0.198 Uiso 1 1 calc R U .
F7 F 0.5731(6) -0.0094(3) 0.3985(7) 0.317(6) Uani 1 1 d . . .
F10 F 0.6115(4) -0.3102(3) 0.3168(7) 0.249(3) Uani 1 1 d . . .
F11 F 0.5591(4) -0.2921(3) 0.3929(5) 0.263(3) Uani 1 1 d . . .
F12A F 0.5070(4) -0.2654(4) 0.2889(7) 0.212(4) Uani 0.7 1 d . . P
F8 F 0.5984(4) -0.0485(4) 0.5057(5) 0.309(5) Uani 1 1 d . . .
F9 F 0.5078(3) -0.0680(3) 0.4346(6) 0.285(4) Uani 1 1 d . . .
F4 F 0.5738(6) 0.0296(4) -0.1377(7) 0.350(7) Uani 1 1 d . . .
F5 F 0.6033(5) 0.0775(5) -0.2330(6) 0.354(6) Uani 1 1 d . . .
F6 F 0.5119(3) 0.0914(3) -0.2016(4) 0.274(3) Uani 1 1 d . . .
O1 O 0.77812(18) 0.04341(15) 0.0535(2) 0.1022(11) Uani 1 1 d . . .
O2 O 0.77094(19) -0.03438(17) 0.3073(2) 0.1063(12) Uani 1 1 d . . .
N4 N 0.7712(2) -0.13591(19) 0.3244(3) 0.0973(12) Uani 1 1 d . . .
H4N H 0.7961 -0.1679 0.3250 0.117 Uiso 1 1 calc R U .
N3 N 0.8643(2) -0.08949(16) 0.2886(2) 0.0808(11) Uani 1 1 d . . .
H3N H 0.8834 -0.1246 0.2954 0.097 Uiso 1 1 calc R U .
N2 N 0.8713(2) 0.09591(16) 0.1294(2) 0.0797(10) Uani 1 1 d . . .
H2N H 0.8918 0.1304 0.1343 0.096 Uiso 1 1 calc R U .
N1 N 0.7812(2) 0.14683(18) 0.0467(2) 0.0908(12) Uani 1 1 d . . .
H1N H 0.8074 0.1779 0.0609 0.109 Uiso 1 1 calc R U .
C9 C 0.8082(3) 0.0915(2) 0.0743(3) 0.0759(12) Uani 1 1 d . . .
C16 C 0.7998(3) -0.0829(2) 0.3068(3) 0.0879(15) Uani 1 1 d . . .
C17 C 0.7046(3) -0.1429(3) 0.3418(3) 0.0888(14) Uani 1 1 d . . .
C24 C 0.6733(3) -0.1993(3) 0.3269(3) 0.0976(15) Uani 1 1 d . . .
H24 H 0.6958 -0.2308 0.3056 0.117 Uiso 1 1 calc R U .
C18 C 0.6710(3) -0.0971(3) 0.3764(3) 0.1062(17) Uani 1 1 d . . .
H18 H 0.6923 -0.0597 0.3876 0.127 Uiso 1 1 calc R U .
C20 C 0.5672(7) -0.0585(6) 0.4273(9) 0.182(4) Uani 1 1 d . . .
C22 C 0.6074(4) -0.2074(4) 0.3446(4) 0.1120(18) Uani 1 1 d . . .
C21 C 0.5749(3) -0.1625(4) 0.3795(4) 0.127(2) Uani 1 1 d . . .
H21 H 0.5319 -0.1695 0.3932 0.152 Uiso 1 1 calc R U .
C19 C 0.6065(4) -0.1068(4) 0.3941(4) 0.121(2) Uani 1 1 d . . .
C5 C 0.5756(6) 0.0779(8) -0.1683(8) 0.210(6) Uani 1 1 d . . .
N5 N 0.1889(3) 0.6491(2) 0.1284(3) 0.1259(17) Uani 1 1 d . . .
C25 C 0.1132(4) 0.6390(3) 0.1347(4) 0.149(3) Uani 1 1 d . . .
H25A H 0.1069 0.6550 0.1887 0.179 Uiso 1 1 calc R U .
H25B H 0.1043 0.5960 0.1346 0.179 Uiso 1 1 calc R U .
C37 C 0.2028(4) 0.6270(3) 0.0459(3) 0.130(2) Uani 1 1 d . . .
H37A H 0.2520 0.6330 0.0468 0.156 Uiso 1 1 calc R U .
H37B H 0.1760 0.6514 -0.0002 0.156 Uiso 1 1 calc R U .
C33 C 0.2335(5) 0.6158(3) 0.2037(4) 0.139(2) Uani 1 1 d . . .
H33A H 0.2214 0.6303 0.2556 0.167 Uiso 1 1 calc R U .
H33B H 0.2212 0.5734 0.1982 0.167 Uiso 1 1 calc R U .
C38 C 0.1849(5) 0.5613(3) 0.0262(4) 0.174(3) Uani 1 1 d . . .
H38B H 0.2101 0.5363 0.0725 0.209 Uiso 1 1 calc R U .
H38A H 0.1352 0.5550 0.0210 0.209 Uiso 1 1 calc R U .
C40 C 0.1869(8) 0.4764(4) -0.0679(7) 0.374(9) Uani 1 1 d D . .
H40A H 0.1995 0.4564 -0.0136 0.560 Uiso 1 1 calc R U .
H40B H 0.2125 0.4591 -0.1065 0.560 Uiso 1 1 calc R U .
H90C H 0.1376 0.4718 -0.0909 0.560 Uiso 1 1 calc R U .
C35 C 0.3453(5) 0.5869(5) 0.2954(6) 0.219(4) Uani 1 1 d D . .
H35A H 0.3319 0.5448 0.2887 0.262 Uiso 1 1 calc R U .
H35B H 0.3280 0.6028 0.3431 0.262 Uiso 1 1 calc R U .
C36 C 0.4258(5) 0.5911(5) 0.3170(9) 0.339(9) Uani 1 1 d D . .
H36B H 0.4428 0.5855 0.2658 0.508 Uiso 1 1 calc R U .
H58 H 0.4448 0.5604 0.3577 0.508 Uiso 1 1 calc R U .
H36A H 0.4399 0.6300 0.3409 0.508 Uiso 1 1 calc R U .
C29 C 0.2069(4) 0.7155(3) 0.1311(4) 0.151(3) Uani 1 1 d . . .
H29A H 0.1798 0.7343 0.0797 0.181 Uiso 1 1 calc R U .
H29B H 0.2559 0.7196 0.1297 0.181 Uiso 1 1 calc R U .
C30 C 0.1938(5) 0.7502(3) 0.2093(5) 0.201(4) Uani 1 1 d . . .
H30A H 0.2095 0.7266 0.2609 0.241 Uiso 1 1 calc R U .
H30B H 0.1442 0.7584 0.2025 0.241 Uiso 1 1 calc R U .
C34 C 0.3102(5) 0.6209(4) 0.2143(5) 0.180(3) Uani 1 1 d . . .
H34A H 0.3240 0.6629 0.2190 0.215 Uiso 1 1 calc R U .
H34B H 0.3243 0.6038 0.1650 0.215 Uiso 1 1 calc R U .
N6 N 0.1893(3) 0.3556(2) 0.4848(3) 0.1168(15) Uani 1 1 d . . .
C55 C 0.3504(6) 0.4283(5) 0.4208(7) 0.228(5) Uani 1 1 d D . .
H55A H 0.3312 0.4688 0.4158 0.274 Uiso 1 1 calc R U .
H55B H 0.3451 0.4113 0.3640 0.274 Uiso 1 1 calc R U .
C56 C 0.4277(6) 0.4286(8) 0.4686(9) 0.418(13) Uani 1 1 d D . .
H56A H 0.4354 0.3976 0.5115 0.627 Uiso 1 1 calc R U .
H56B H 0.4392 0.4671 0.4953 0.627 Uiso 1 1 calc R U .
H56C H 0.4569 0.4212 0.4287 0.627 Uiso 1 1 calc R U .
C49 C 0.2005(4) 0.3747(3) 0.5777(3) 0.130(2) Uani 1 1 d . . .
H49A H 0.1725 0.3489 0.6058 0.156 Uiso 1 1 calc R U .
H49B H 0.2492 0.3681 0.6052 0.156 Uiso 1 1 calc R U .
C41 C 0.2067(4) 0.2888(3) 0.4875(3) 0.131(2) Uani 1 1 d . . .
H41B H 0.2552 0.2835 0.5168 0.157 Uiso 1 1 calc R U .
H41A H 0.1779 0.2682 0.5206 0.157 Uiso 1 1 calc R U .
C45 C 0.1141(4) 0.3663(3) 0.4370(4) 0.139(2) Uani 1 1 d . . .
H45A H 0.1051 0.4093 0.4361 0.167 Uiso 1 1 calc R U .
H45B H 0.1097 0.3535 0.3782 0.167 Uiso 1 1 calc R U .
C54 C 0.3139(5) 0.3888(4) 0.4761(6) 0.185(3) Uani 1 1 d . . .
H54A H 0.3246 0.4032 0.5347 0.222 Uiso 1 1 calc R U .
H54B H 0.3299 0.3475 0.4757 0.222 Uiso 1 1 calc R U .
C46 C 0.0584(5) 0.3355(4) 0.4713(5) 0.175(3) Uani 1 1 d . . .
H46B H 0.0638 0.3461 0.5311 0.210 Uiso 1 1 calc R U .
H46A H 0.0645 0.2922 0.4681 0.210 Uiso 1 1 calc R U .
C50 C 0.1824(4) 0.4392(3) 0.5919(4) 0.169(3) Uani 1 1 d D . .
H50A H 0.1326 0.4454 0.5695 0.203 Uiso 1 1 calc R U .
H50B H 0.2075 0.4655 0.5608 0.203 Uiso 1 1 calc R U .
C47 C -0.0145(6) 0.3518(4) 0.4237(6) 0.203(4) Uani 1 1 d D . .
H47A H -0.0469 0.3226 0.4379 0.244 Uiso 1 1 calc R U .
H47B H -0.0167 0.3486 0.3628 0.244 Uiso 1 1 calc R U .
C48 C -0.0388(6) 0.4153(5) 0.4426(6) 0.237(5) Uani 1 1 d D . .
H48B H -0.0006 0.4431 0.4470 0.356 Uiso 1 1 calc R U .
H48A H -0.0540 0.4148 0.4955 0.356 Uiso 1 1 calc R U .
H48C H -0.0768 0.4276 0.3971 0.356 Uiso 1 1 calc R U .
C51 C 0.2010(5) 0.4559(4) 0.6875(4) 0.197(4) Uani 1 1 d D . .
H51B H 0.1846 0.4965 0.6944 0.237 Uiso 1 1 calc R U .
H51A H 0.1768 0.4288 0.7185 0.237 Uiso 1 1 calc R U .
C42 C 0.1954(5) 0.2601(3) 0.4005(4) 0.191(4) Uani 1 1 d . . .
H42A H 0.2210 0.2818 0.3648 0.229 Uiso 1 1 calc R U .
H42B H 0.1461 0.2606 0.3727 0.229 Uiso 1 1 calc R U .
C52 C 0.2802(5) 0.4527(8) 0.7264(9) 0.415(13) Uani 1 1 d D . .
H52B H 0.2997 0.4183 0.7039 0.623 Uiso 1 1 calc R U .
H52A H 0.2879 0.4492 0.7875 0.623 Uiso 1 1 calc R U .
H52C H 0.3024 0.4887 0.7122 0.623 Uiso 1 1 calc R U .
C53 C 0.2345(4) 0.3923(3) 0.4384(4) 0.133(2) Uani 1 1 d . . .
H53A H 0.2201 0.4342 0.4382 0.160 Uiso 1 1 calc R U .
H53B H 0.2255 0.3790 0.3794 0.160 Uiso 1 1 calc R U .
O7 O 0.0718(2) 0.29831(16) 0.2018(3) 0.1138(13) Uani 1 1 d . . .
O8 O 0.07373(19) 0.19886(15) 0.1835(2) 0.1096(12) Uani 1 1 d . . .
H8O H 0.0266 0.2072 0.1961 0.164 Uiso 1 1 d R U .
O6 O 0.1684(2) 0.25235(15) 0.1853(2) 0.1110(12) Uani 1 1 d . . .
C58 C 0.1052(4) 0.2520(3) 0.1907(3) 0.0937(15) Uani 1 1 d . . .
O3 O 0.8420(2) 0.25559(16) 0.0942(2) 0.1113(12) Uani 1 1 d . . .
O5 O 0.9362(3) 0.30740(15) 0.1474(2) 0.1094(12) Uani 1 1 d . . .
O4 O 0.93803(19) 0.20784(16) 0.1617(2) 0.1082(12) Uani 1 1 d . . .
C57 C 0.9045(4) 0.2544(3) 0.1331(4) 0.0911(15) Uani 1 1 d . . .
C43 C 0.2226(6) 0.1933(4) 0.4140(6) 0.254(6) Uani 1 1 d D . .
H43A H 0.2266 0.1811 0.4730 0.304 Uiso 1 1 calc R U .
H43B H 0.1907 0.1661 0.3772 0.304 Uiso 1 1 calc R U .
C44 C 0.2948(7) 0.1927(7) 0.3911(10) 0.396(12) Uani 1 1 d D . .
H44A H 0.2976 0.2252 0.3525 0.594 Uiso 1 1 calc R U .
H44C H 0.3012 0.1551 0.3641 0.594 Uiso 1 1 calc R U .
H44B H 0.3307 0.1973 0.4422 0.594 Uiso 1 1 calc R U .
C26 C 0.0587(6) 0.6685(4) 0.0610(5) 0.190(4) Uani 1 1 d . . .
H26B H 0.0668 0.6555 0.0063 0.228 Uiso 1 1 calc R U .
H26A H 0.0632 0.7120 0.0644 0.228 Uiso 1 1 calc R U .
C27 C -0.0176(6) 0.6492(5) 0.0689(7) 0.218(4) Uani 1 1 d D . .
H27B H -0.0180 0.6460 0.1291 0.261 Uiso 1 1 calc R U .
H27A H -0.0499 0.6812 0.0450 0.261 Uiso 1 1 calc R U .
C39 C 0.2047(6) 0.5439(4) -0.0560(6) 0.223(5) Uani 1 1 d D . .
H39B H 0.2542 0.5506 -0.0522 0.267 Uiso 1 1 calc R U .
H39A H 0.1781 0.5671 -0.1035 0.267 Uiso 1 1 calc R U .
C23 C 0.5669(7) -0.2649(4) 0.3167(10) 0.176(4) Uani 1 1 d . . .
C31 C 0.2367(8) 0.8123(4) 0.2161(7) 0.313(8) Uani 1 1 d D . .
H31B H 0.2866 0.8040 0.2307 0.375 Uiso 1 1 calc R U .
H31A H 0.2260 0.8329 0.1614 0.375 Uiso 1 1 calc R U .
F1 F 0.5868(5) 0.2965(4) 0.0455(6) 0.308(5) Uani 1 1 d . . .
F2 F 0.5158(4) 0.2789(4) -0.0472(7) 0.286(3) Uani 1 1 d . . .
F3A F 0.5762(7) 0.3154(5) -0.0970(8) 0.238(4) Uani 0.7 1 d . . P
F3B F 0.6378(9) 0.3344(7) -0.018(2) 0.178(10) Uani 0.3 1 d . . P
C1 C 0.5923(8) 0.2916(9) -0.0294(9) 0.246(9) Uani 1 1 d . . .
F12B F 0.5632(9) -0.2802(7) 0.2358(9) 0.141(5) Uani 0.3 1 d . . P
C28 C -0.0454(12) 0.5897(7) 0.0248(11) 0.55(2) Uani 1 1 d D . .
H28B H -0.0094 0.5710 0.0016 0.829 Uiso 1 1 calc R U .
H28A H -0.0854 0.5978 -0.0205 0.829 Uiso 1 1 calc R U .
H30C H -0.0586 0.5632 0.0658 0.829 Uiso 1 1 calc R U .
H5O H 0.988(3) 0.306(3) 0.163(4) 0.14(2) Uiso 1 1 d . . .

loop_
_atom_site_aniso_label
_atom_site_aniso_U_11
_atom_site_aniso_U_22
_atom_site_aniso_U_33
_atom_site_aniso_U_23
_atom_site_aniso_U_13
_atom_site_aniso_U_12
C15 0.080(3) 0.052(3) 0.077(3) 0.002(2) 0.015(2) 0.000(3)
C10 0.090(3) 0.054(3) 0.063(2) -0.006(2) 0.017(2) -0.003(3)
C11 0.087(4) 0.072(3) 0.086(3) 0.007(3) 0.021(3) -0.008(3)
C12 0.093(3) 0.086(4) 0.098(3) 0.014(3) 0.020(3) 0.002(3)
C13 0.102(4) 0.074(3) 0.081(3) 0.010(3) 0.018(3) 0.007(3)
C14 0.092(3) 0.054(3) 0.072(3) -0.004(2) 0.025(2) -0.010(3)
C32 1.17(7) 0.26(2) 0.50(3) -0.03(2) 0.21(4) -0.35(3)
C4 0.096(5) 0.204(9) 0.147(6) 0.021(6) -0.004(5) 0.030(6)
C6 0.116(5) 0.119(5) 0.109(4) 0.002(4) 0.012(3) 0.005(4)
C7 0.113(4) 0.095(4) 0.083(3) 0.020(3) 0.028(3) 0.007(4)
C8 0.119(5) 0.095(4) 0.101(4) 0.029(3) 0.043(3) 0.025(4)
C2 0.099(5) 0.170(8) 0.139(5) 0.027(6) 0.037(4) 0.043(6)
C3 0.111(6) 0.225(11) 0.152(6) 0.043(7) 0.015(5) 0.022(7)
F7 0.423(11) 0.156(5) 0.470(15) 0.050(7) 0.310(11) 0.101(7)
F10 0.223(6) 0.149(5) 0.370(11) -0.020(6) 0.052(7) -0.081(5)
F11 0.303(8) 0.183(5) 0.311(8) 0.041(6) 0.087(7) -0.086(6)
F12A 0.110(5) 0.169(7) 0.312(11) 0.059(6) -0.052(6) -0.050(5)
F8 0.324(9) 0.356(12) 0.240(6) -0.128(8) 0.049(6) 0.141(8)
F9 0.172(5) 0.280(8) 0.456(11) -0.087(7) 0.183(7) -0.015(5)
F4 0.382(12) 0.232(8) 0.325(12) 0.033(7) -0.158(9) -0.127(8)
F5 0.312(9) 0.506(16) 0.241(7) -0.191(9) 0.055(7) -0.161(9)
F6 0.176(5) 0.342(9) 0.250(6) -0.023(6) -0.068(5) -0.020(5)
O1 0.116(3) 0.064(2) 0.113(2) -0.0054(19) -0.006(2) -0.008(2)
O2 0.133(3) 0.062(2) 0.139(3) -0.004(2) 0.060(2) -0.001(2)
N4 0.116(3) 0.056(3) 0.130(3) 0.007(2) 0.049(3) 0.002(3)
N3 0.098(3) 0.051(2) 0.099(3) 0.014(2) 0.033(2) 0.002(2)
N2 0.096(3) 0.054(2) 0.086(2) 0.016(2) 0.014(2) 0.000(2)
N1 0.100(3) 0.070(3) 0.095(3) 0.010(2) 0.007(2) 0.000(3)
C9 0.090(4) 0.063(3) 0.073(3) 0.018(3) 0.014(3) 0.002(3)
C16 0.120(5) 0.056(3) 0.090(3) 0.003(3) 0.029(3) -0.005(4)
C17 0.106(4) 0.074(4) 0.088(3) 0.005(3) 0.026(3) -0.008(4)
C24 0.121(5) 0.078(4) 0.095(3) 0.009(3) 0.026(3) -0.005(4)
C18 0.111(4) 0.104(5) 0.110(4) 0.000(4) 0.038(3) -0.021(4)
C20 0.228(11) 0.157(9) 0.197(9) -0.053(8) 0.122(9) -0.019(9)
C22 0.104(5) 0.108(5) 0.120(4) 0.018(4) 0.017(4) -0.015(5)
C21 0.113(5) 0.133(6) 0.137(5) 0.027(5) 0.034(4) 0.001(5)
C19 0.131(5) 0.114(6) 0.125(5) 0.001(4) 0.042(4) -0.009(5)
C5 0.118(7) 0.34(2) 0.143(8) -0.016(11) -0.033(6) -0.043(10)
N5 0.234(6) 0.070(3) 0.086(3) 0.012(3) 0.059(3) -0.001(4)
C25 0.221(8) 0.122(6) 0.132(5) 0.010(5) 0.097(6) -0.007(6)
C37 0.220(7) 0.091(4) 0.091(4) 0.006(3) 0.062(4) 0.009(5)
C33 0.224(8) 0.097(5) 0.097(4) 0.025(4) 0.036(5) -0.012(6)
C38 0.321(10) 0.083(5) 0.118(5) -0.007(4) 0.047(6) 0.003(6)
C40 0.54(3) 0.40(2) 0.174(10) -0.054(13) 0.059(12) 0.13(2)
C35 0.233(10) 0.217(10) 0.183(8) 0.048(8) -0.001(7) -0.053(8)
C36 0.272(14) 0.271(15) 0.40(2) 0.080(13) -0.083(13) -0.116(12)
C29 0.291(9) 0.073(4) 0.108(4) 0.001(4) 0.085(5) -0.010(5)
C30 0.384(13) 0.108(6) 0.147(6) -0.014(5) 0.135(8) -0.013(7)
C34 0.223(9) 0.142(7) 0.166(7) 0.043(6) 0.027(7) -0.025(7)
N6 0.182(5) 0.081(3) 0.087(3) 0.020(3) 0.027(3) 0.013(3)
C55 0.212(9) 0.239(11) 0.258(10) 0.100(9) 0.104(9) 0.037(9)
C56 0.330(19) 0.42(2) 0.57(3) 0.23(2) 0.23(2) 0.014(18)
C49 0.218(7) 0.096(5) 0.079(3) 0.009(3) 0.037(4) -0.001(5)
C41 0.216(7) 0.079(4) 0.093(4) 0.012(3) 0.023(4) 0.026(5)
C45 0.197(7) 0.117(5) 0.097(4) 0.021(4) 0.020(5) 0.003(5)
C54 0.195(8) 0.186(9) 0.189(7) 0.072(7) 0.077(7) 0.015(7)
C46 0.215(9) 0.159(7) 0.144(6) 0.036(6) 0.024(6) -0.015(7)
C50 0.285(9) 0.091(5) 0.151(6) 0.008(5) 0.089(6) 0.007(6)
C47 0.223(10) 0.160(9) 0.196(8) 0.019(7) -0.017(8) -0.020(8)
C48 0.245(10) 0.251(13) 0.215(9) 0.059(10) 0.051(8) 0.019(10)
C51 0.279(11) 0.170(8) 0.156(7) -0.049(6) 0.076(7) -0.010(8)
C42 0.355(12) 0.099(5) 0.113(5) -0.003(4) 0.040(6) 0.051(7)
C52 0.291(17) 0.61(3) 0.36(2) -0.21(2) 0.109(16) -0.13(2)
C53 0.199(7) 0.104(5) 0.105(4) 0.039(4) 0.052(5) 0.013(5)
O7 0.125(3) 0.055(2) 0.167(3) -0.028(2) 0.043(3) -0.010(2)
O8 0.132(3) 0.051(2) 0.148(3) -0.018(2) 0.036(2) -0.013(2)
O6 0.133(3) 0.069(2) 0.139(3) -0.016(2) 0.046(3) -0.006(2)
C58 0.124(5) 0.066(4) 0.092(3) -0.007(3) 0.024(3) -0.007(4)
O3 0.129(3) 0.077(3) 0.121(3) 0.007(2) 0.013(2) -0.007(2)
O5 0.121(3) 0.056(2) 0.147(3) -0.002(2) 0.021(2) -0.010(2)
O4 0.124(3) 0.052(2) 0.143(3) 0.014(2) 0.019(2) -0.003(2)
C57 0.119(5) 0.062(4) 0.095(4) -0.001(3) 0.028(3) -0.012(4)
C43 0.473(19) 0.122(7) 0.152(7) -0.039(6) 0.038(10) 0.081(10)
C44 0.45(2) 0.40(2) 0.39(2) 0.198(18) 0.184(18) 0.265(19)
C26 0.257(11) 0.173(8) 0.144(6) 0.030(6) 0.052(7) 0.054(8)
C27 0.233(11) 0.204(11) 0.236(11) 0.021(8) 0.092(9) 0.005(9)
C39 0.375(14) 0.118(7) 0.186(8) -0.065(6) 0.086(9) 0.008(8)
C23 0.181(11) 0.091(7) 0.279(15) 0.057(9) 0.098(10) -0.005(8)
C31 0.68(2) 0.081(6) 0.272(11) -0.064(6) 0.316(15) -0.102(10)
F1 0.344(11) 0.295(9) 0.282(8) -0.028(8) 0.058(8) 0.205(8)
F2 0.204(6) 0.288(8) 0.378(11) 0.033(8) 0.089(7) 0.105(6)
F3A 0.277(12) 0.171(8) 0.283(11) 0.085(8) 0.100(9) 0.088(8)
F3B 0.140(14) 0.101(10) 0.33(3) 0.022(13) 0.137(18) 0.019(10)
C1 0.182(14) 0.40(3) 0.171(9) 0.071(14) 0.081(9) 0.214(16)
F12B 0.143(12) 0.143(12) 0.119(9) -0.027(9) -0.011(8) -0.059(10)
C28 0.66(4) 0.76(5) 0.261(17) -0.18(2) 0.16(2) -0.31(3)

loop_
_atom_type_symbol
_atom_type_description
_atom_type_scat_dispersion_real
_atom_type_scat_dispersion_imag
_atom_type_scat_source
C C 0.0033 0.0016 'International Tables Vol C Tables 4.2.6.8 and 6.1.1.4'
H H 0.0000 0.0000 'International Tables Vol C Tables 4.2.6.8 and 6.1.1.4'
F F 0.0171 0.0103 'International Tables Vol C Tables 4.2.6.8 and 6.1.1.4'
N N 0.0061 0.0033 'International Tables Vol C Tables 4.2.6.8 and 6.1.1.4'
O O 0.0106 0.0060 'International Tables Vol C Tables 4.2.6.8 and 6.1.1.4'

loop_
_geom_angle_atom_site_label_1
_geom_angle_atom_site_label_2
_geom_angle_atom_site_label_3
_geom_angle
C10 C15 C14 120.0
C10 C15 H15 120.0
C14 C15 H15 120.0
C15 C10 C11 120.0
C15 C10 N2 120.3(3)
C11 C10 N2 119.7(3)
C10 C11 C12 120.0
C10 C11 H11 120.0
C12 C11 H11 120.0
C13 C12 C11 120.0
C13 C12 H12 120.0
C11 C12 H12 120.0
C12 C13 C14 120.0
C12 C13 H13 120.0
C14 C13 H13 120.0
C13 C14 C15 120.0
C13 C14 N3 118.5(3)
C15 C14 N3 121.4(3)
C31 C32 H32A 109.8
C31 C32 H22B 109.2
H32A C32 H22B 109.5
C31 C32 H32B 109.4
H32A C32 H32B 109.5
H22B C32 H32B 109.5
C6 C4 C3 120.0
C6 C4 C5 117.1(7)
C3 C4 C5 122.9(7)
C7 C6 C4 120.0
C7 C6 H6 120.0
C4 C6 H6 120.0
C8 C7 C6 120.0
C8 C7 N1 116.7(4)
C6 C7 N1 123.3(4)
C7 C8 C2 120.0
C7 C8 H8 120.0
C2 C8 H8 120.0
C8 C2 C3 120.0
C8 C2 C1 111.4(7)
C3 C2 C1 128.2(7)
C2 C3 C4 120.0
C2 C3 H3 120.0
C4 C3 H3 120.0
C16 N4 C17 125.6(5)
C16 N4 H4N 117.2
C17 N4 H4N 117.2
C16 N3 C14 124.4(4)
C16 N3 H3N 117.8
C14 N3 H3N 117.8
C9 N2 C10 124.7(4)
C9 N2 H2N 117.6
C10 N2 H2N 117.6
C9 N1 C7 124.1(4)
C9 N1 H1N 118.0
C7 N1 H1N 117.9
O1 C9 N2 123.5(4)
O1 C9 N1 124.3(5)
N2 C9 N1 112.2(4)
O2 C16 N4 123.5(5)
O2 C16 N3 123.3(5)
N4 C16 N3 113.2(5)
C24 C17 C18 119.7(5)
C24 C17 N4 117.4(5)
C18 C17 N4 122.8(5)
C17 C24 C22 118.4(6)
C17 C24 H24 120.8
C22 C24 H24 120.8
C19 C18 C17 120.5(6)
C19 C18 H18 119.8
C17 C18 H18 119.7
F7 C20 F9 111.7(14)
F7 C20 F8 98.8(11)
F9 C20 F8 101.2(9)
F7 C20 C19 114.6(9)
F9 C20 C19 119.6(10)
F8 C20 C19 107.6(12)
C21 C22 C24 121.7(6)
C21 C22 C23 118.2(8)
C24 C22 C23 119.8(8)
C22 C21 C19 119.4(7)
C22 C21 H21 120.3
C19 C21 H21 120.3
C18 C19 C21 120.2(7)
C18 C19 C20 122.4(8)
C21 C19 C20 117.4(8)
F4 C5 F5 112.9(17)
F4 C5 F6 105.7(12)
F5 C5 F6 102.4(11)
F4 C5 C4 115.0(11)
F5 C5 C4 108.7(11)
F6 C5 C4 111.4(12)
C37 N5 C29 105.0(4)
C37 N5 C33 111.0(5)
C29 N5 C33 111.3(5)
C37 N5 C25 112.3(5)
C29 N5 C25 111.5(5)
C33 N5 C25 105.8(5)
N5 C25 C26 113.8(6)
N5 C25 H25A 108.8
C26 C25 H25A 108.8
N5 C25 H25B 108.8
C26 C25 H25B 108.8
H25A C25 H25B 107.7
N5 C37 C38 115.1(5)
N5 C37 H37A 108.5
C38 C37 H37A 108.5
N5 C37 H37B 108.5
C38 C37 H37B 108.5
H37A C37 H37B 107.5
C34 C33 N5 116.4(6)
C34 C33 H33A 108.2
N5 C33 H33A 108.2
C34 C33 H33B 108.2
N5 C33 H33B 108.2
H33A C33 H33B 107.4
C39 C38 C37 109.8(6)
C39 C38 H38B 109.7
C37 C38 H38B 109.7
C39 C38 H38A 109.8
C37 C38 H38A 109.7
H38B C38 H38A 108.2
C39 C40 H40A 109.6
C39 C40 H40B 109.6
H40A C40 H40B 109.5
C39 C40 H90C 109.3
H40A C40 H90C 109.5
H40B C40 H90C 109.5
C34 C35 C36 114.0(9)
C34 C35 H35A 108.7
C36 C35 H35A 108.7
C34 C35 H35B 108.8
C36 C35 H35B 108.8
H35A C35 H35B 107.7
C35 C36 H36B 109.5
C35 C36 H58 109.6
H36B C36 H58 109.5
C35 C36 H36A 109.4
H36B C36 H36A 109.5
H58 C36 H36A 109.5
N5 C29 C30 115.5(5)
N5 C29 H29A 108.3
C30 C29 H29A 108.5
N5 C29 H29B 108.5
C30 C29 H29B 108.4
H29A C29 H29B 107.5
C29 C30 C31 107.7(6)
C29 C30 H30A 110.2
C31 C30 H30A 110.2
C29 C30 H30B 110.1
C31 C30 H30B 110.1
H30A C30 H30B 108.5
C33 C34 C35 108.3(7)
C33 C34 H34A 110.0
C35 C34 H34A 110.0
C33 C34 H34B 110.1
C35 C34 H34B 110.1
H34A C34 H34B 108.4
C49 N6 C53 111.1(5)
C49 N6 C45 111.4(5)
C53 N6 C45 106.0(5)
C49 N6 C41 105.2(4)
C53 N6 C41 112.8(5)
C45 N6 C41 110.6(5)
C54 C55 C56 104.4(8)
C54 C55 H55A 110.9
C56 C55 H55A 111.0
C54 C55 H55B 110.8
C56 C55 H55B 110.8
H55A C55 H55B 108.9
C55 C56 H56A 109.4
C55 C56 H56B 109.4
H56A C56 H56B 109.5
C55 C56 H56C 109.6
H56A C56 H56C 109.5
H56B C56 H56C 109.5
C50 C49 N6 115.2(5)
C50 C49 H49A 108.5
N6 C49 H49A 108.5
C50 C49 H49B 108.5
N6 C49 H49B 108.4
H49A C49 H49B 107.5
C42 C41 N6 113.6(5)
C42 C41 H41B 108.8
N6 C41 H41B 108.9
C42 C41 H41A 108.9
N6 C41 H41A 108.8
H41B C41 H41A 107.7
C46 C45 N6 116.7(6)
C46 C45 H45A 108.1
N6 C45 H45A 108.1
C46 C45 H45B 108.2
N6 C45 H45B 108.1
H45A C45 H45B 107.3
C55 C54 C53 107.7(7)
C55 C54 H54A 110.0
C53 C54 H54A 110.2
C55 C54 H54B 110.2
C53 C54 H54B 110.2
H54A C54 H54B 108.5
C45 C46 C47 113.0(7)
C45 C46 H46B 109.0
C47 C46 H46B 108.9
C45 C46 H46A 109.0
C47 C46 H46A 109.0
H46B C46 H46A 107.8
C49 C50 C51 111.6(6)
C49 C50 H50A 109.3
C51 C50 H50A 109.3
C49 C50 H50B 109.3
C51 C50 H50B 109.3
H50A C50 H50B 108.0
C46 C47 C48 114.8(8)
C46 C47 H47A 108.6
C48 C47 H47A 108.5
C46 C47 H47B 108.5
C48 C47 H47B 108.6
H47A C47 H47B 107.6
C47 C48 H48B 109.4
C47 C48 H48A 109.5
H48B C48 H48A 109.5
C47 C48 H48C 109.5
H48B C48 H48C 109.5
H48A C48 H48C 109.5
C52 C51 C50 112.8(8)
C52 C51 H51B 109.1
C50 C51 H51B 109.0
C52 C51 H51A 109.0
C50 C51 H51A 109.0
H51B C51 H51A 107.8
C41 C42 C43 107.2(6)
C41 C42 H42A 110.3
C43 C42 H42A 110.3
C41 C42 H42B 110.2
C43 C42 H42B 110.2
H42A C42 H42B 108.5
C51 C52 H52B 109.6
C51 C52 H52A 109.4
H52B C52 H52A 109.5
C51 C52 H52C 109.4
H52B C52 H52C 109.5
H52A C52 H52C 109.5
N6 C53 C54 115.4(5)
N6 C53 H53A 108.4
C54 C53 H53A 108.4
N6 C53 H53B 108.4
C54 C53 H53B 108.4
H53A C53 H53B 107.5
C58 O8 H8O 104.5
O7 C58 O6 123.9(6)
O7 C58 O8 119.7(6)
O6 C58 O8 116.4(6)
C57 O5 H5O 116(4)
O3 C57 O4 125.3(6)
O3 C57 O5 116.0(6)
O4 C57 O5 118.7(6)
C44 C43 C42 106.1(9)
C44 C43 H43A 110.4
C42 C43 H43A 110.5
C44 C43 H43B 110.6
C42 C43 H43B 110.6
H43A C43 H43B 108.7
C43 C44 H44A 109.5
C43 C44 H44C 109.5
H44A C44 H44C 109.4
C43 C44 H44B 109.6
H44A C44 H44B 109.4
H44C C44 H44B 109.4
C25 C26 C27 109.1(8)
C25 C26 H26B 109.8
C27 C26 H26B 110.0
C25 C26 H26A 109.8
C27 C26 H26A 109.9
H26B C26 H26A 108.3
C28 C27 C26 116.0(11)
C28 C27 H27B 107.7
C26 C27 H27B 108.5
C28 C27 H27A 108.6
C26 C27 H27A 108.3
H27B C27 H27A 107.4
C38 C39 C40 105.2(8)
C38 C39 H39B 110.7
C40 C39 H39B 110.5
C38 C39 H39A 110.7
C40 C39 H39A 110.9
H39B C39 H39A 108.8
F12A C23 F12B 78.0(15)
F12A C23 F10 127.0(13)
F12B C23 F10 72.6(11)
F12A C23 F11 91.9(9)
F12B C23 F11 138.5(11)
F10 C23 F11 82.7(9)
F12A C23 C22 122.7(10)
F12B C23 C22 114.5(9)
F10 C23 C22 109.5(10)
F11 C23 C22 104.9(11)
C32 C31 C30 109.4(9)
C32 C31 H31B 109.6
C30 C31 H31B 109.7
C32 C31 H31A 110.0
C30 C31 H31A 109.9
H31B C31 H31A 108.3
F3A C1 F1 142.1(14)
F3A C1 F3B 80.3(18)
F1 C1 F3B 91(2)
F3A C1 F2 81.7(13)
F1 C1 F2 84.4(9)
F3B C1 F2 143.4(16)
F3A C1 C2 109.3(12)
F1 C1 C2 107.0(12)
F3B C1 C2 121.0(10)
F2 C1 C2 95.0(13)
C27 C28 H28B 125.5
C27 C28 H28A 126.7
H28B C28 H28A 88.8
C27 C28 H30C 125.1
H28B C28 H30C 89.7
H28A C28 H30C 89.5

loop_
_geom_bond_atom_site_label_1
_geom_bond_atom_site_label_2
_geom_bond_distance
C15 C10 1.3900
C15 C14 1.3900
C15 H15 0.9300
C10 C11 1.3900
C10 N2 1.404(4)
C11 C12 1.3900
C11 H11 0.9300
C12 C13 1.3900
C12 H12 0.9300
C13 C14 1.3900
C13 H13 0.9300
C14 N3 1.404(4)
C32 C31 1.5398(7)
C32 H32A 0.9601
C32 H22B 0.9601
C32 H32B 0.9601
C4 C6 1.3900
C4 C3 1.3900
C4 C5 1.490(13)
C6 C7 1.3900
C6 H6 0.9300
C7 C8 1.3900
C7 N1 1.418(5)
C8 C2 1.3900
C8 H8 0.9300
C2 C3 1.3900
C2 C1 1.603(17)
C3 H3 0.9300
F7 C20 1.201(11)
F10 C23 1.332(10)
F11 C23 1.402(13)
F12A C23 1.159(12)
F8 C20 1.289(12)
F9 C20 1.215(11)
F4 C5 1.183(15)
F5 C5 1.273(12)
F6 C5 1.280(11)
O1 C9 1.230(5)
O2 C16 1.217(5)
N4 C16 1.360(6)
N4 C17 1.401(6)
N4 H4N 0.8600
N3 C16 1.366(6)
N3 H3N 0.8600
N2 C9 1.353(5)
N2 H2N 0.8600
N1 C9 1.370(5)
N1 H1N 0.8600
C17 C24 1.390(7)
C17 C18 1.394(7)
C24 C22 1.394(7)
C24 H24 0.9300
C18 C19 1.372(7)
C18 H18 0.9300
C20 C19 1.484(11)
C22 C21 1.367(8)
C22 C23 1.517(12)
C21 C19 1.380(8)
C21 H21 0.9300
N5 C37 1.493(6)
N5 C29 1.513(7)
N5 C33 1.517(7)
N5 C25 1.526(8)
C25 C26 1.550(9)
C25 H25A 0.9700
C25 H25B 0.9700
C37 C38 1.515(8)
C37 H37A 0.9700
C37 H37B 0.9700
C33 C34 1.478(9)
C33 H33A 0.9700
C33 H33B 0.9700
C38 C39 1.504(10)
C38 H38B 0.9700
C38 H38A 0.9700
C40 C39 1.5397(10)
C40 H40A 0.9600
C40 H40B 0.9600
C40 H90C 0.9600
C35 C34 1.529(10)
C35 C36 1.5395(7)
C35 H35A 0.9700
C35 H35B 0.9700
C36 H36B 0.9600
C36 H58 0.9601
C36 H36A 0.9600
C29 C30 1.542(8)
C29 H29A 0.9700
C29 H29B 0.9700
C30 C31 1.605(10)
C30 H30A 0.9700
C30 H30B 0.9700
C34 H34A 0.9700
C34 H34B 0.9700
N6 C49 1.517(6)
N6 C53 1.514(7)
N6 C45 1.521(7)
N6 C41 1.520(6)
C55 C54 1.531(10)
C55 C56 1.5392(10)
C55 H55A 0.9700
C55 H55B 0.9700
C56 H56A 0.9600
C56 H56B 0.9600
C56 H56C 0.9600
C49 C50 1.504(8)
C49 H49A 0.9700
C49 H49B 0.9700
C41 C42 1.506(8)
C41 H41B 0.9700
C41 H41A 0.9700
C45 C46 1.492(8)
C45 H45A 0.9700
C45 H45B 0.9700
C54 C53 1.541(9)
C54 H54A 0.9700
C54 H54B 0.9700
C46 C47 1.506(10)
C46 H46B 0.9700
C46 H46A 0.9700
C50 C51 1.5398(10)
C50 H50A 0.9700
C50 H50B 0.9700
C47 C48 1.5392(10)
C47 H47A 0.9700
C47 H47B 0.9700
C48 H48B 0.9600
C48 H48A 0.9600
C48 H48C 0.9600
C51 C52 1.5395(11)
C51 H51B 0.9700
C51 H51A 0.9700
C42 C43 1.573(10)
C42 H42A 0.9700
C42 H42B 0.9700
C52 H52B 0.9602
C52 H52A 0.9602
C52 H52C 0.9602
C53 H53A 0.9700
C53 H53B 0.9700
O7 C58 1.253(6)
O8 C58 1.324(6)
O8 H8O 1.0041
O6 C58 1.261(6)
O3 C57 1.245(6)
O5 C57 1.327(6)
O5 H5O 0.99(6)
O4 C57 1.255(6)
C43 C44 1.5391(10)
C43 H43A 0.9700
C43 H43B 0.9700
C44 H44A 0.9607
C44 H44C 0.9607
C44 H44B 0.9607
C26 C27 1.586(11)
C26 H26B 0.9700
C26 H26A 0.9700
C27 C28 1.5391(11)
C27 H27B 0.9700
C27 H27A 0.9700
C39 H39B 0.9700
C39 H39A 0.9700
C23 F12B 1.326(16)
C31 H31B 0.9700
C31 H31A 0.9700
F1 C1 1.233(12)
F2 C1 1.488(18)
F3A C1 1.184(12)
F3B C1 1.29(2)
C28 H28B 1.1233
C28 H28A 1.1357
C28 H30C 1.1193
